data_2235338
loop_
_publ_author_name
'Li, Chao-Zhu'
'Huang, Xue-Ren'

_publ_section_title
;
 Diaquabis{4-[(pyridin-2-yl)methylideneamino]benzenesulfonato-\k^2^<i>N</i>,<i>N</i>'}nickel(II)
 tetrahydrate
;
_journal_coeditor_code ZS2208
_journal_issue 6
_journal_name_full 'Acta Crystallographica Section E'
_journal_page_first m809
_journal_page_last m810
_journal_paper_doi 10.1107/S1600536812022179
_journal_volume 68
_journal_year 2012
_chemical_formula_iupac '[Ni (C12 H9 N2 O3 S)2 (H2 O)2], 4H2 O'
_chemical_formula_moiety 'C24 H22 N4 Ni O8 S2, 4(H2 O)'
_chemical_formula_sum 'C24 H30 N4 Ni O12 S2'
_chemical_formula_weight 689.35
_chemical_name_systematic
;
Diaquabis{4-[(pyridin-2-yl)methylideneamino]benzenesulfonato-
\k^2^<i>N</i>,<i>N</i>'}nickel(II) tetrahydrate
;
_space_group_IT_number 33
_symmetry_cell_setting orthorhombic
_symmetry_space_group_name_Hall 'P 2c -2n'
_symmetry_space_group_name_H-M 'P n a 21'
_atom_sites_solution_hydrogens geom
_atom_sites_solution_primary direct
_atom_sites_solution_secondary difmap
_audit_creation_method SHELXL-97
_cell_angle_alpha 90.00
_cell_angle_beta 90.00
_cell_angle_gamma 90.00
_cell_formula_units_Z 4
_cell_length_a 13.865(2)
_cell_length_b 11.5310(18)
_cell_length_c 18.860(3)
_cell_measurement_reflns_used 5315
_cell_measurement_temperature 296(2)
_cell_measurement_theta_max 25.10
_cell_measurement_theta_min 2.07
_cell_volume 3015.3(8)
_computing_cell_refinement 'SAINT (Bruker, 2000)'
_computing_data_collection 'SMART (Bruker, 2000)'
_computing_data_reduction 'SAINT (Bruker, 2000)'
_computing_molecular_graphics 'SHELXTL (Sheldrick, 2008)'
_computing_publication_material 'SHELXTL (Sheldrick, 2008)'
_computing_structure_refinement 'SHELXL97 (Sheldrick, 2008)'
_computing_structure_solution 'SHELXS97 (Sheldrick, 2008)'
_diffrn_ambient_temperature 296(2)
_diffrn_measured_fraction_theta_full 1.000
_diffrn_measured_fraction_theta_max 1.000
_diffrn_measurement_device_type 'Bruker SMART CCD area-detector'
_diffrn_measurement_method '\f and \w scans'
_diffrn_radiation_monochromator graphite
_diffrn_radiation_source 'fine-focus sealed tube'
_diffrn_radiation_type MoK\a
_diffrn_radiation_wavelength 0.71073
_diffrn_reflns_av_R_equivalents 0.0284
_diffrn_reflns_av_sigmaI/netI 0.0395
_diffrn_reflns_limit_h_max 15
_diffrn_reflns_limit_h_min -16
_diffrn_reflns_limit_k_max 13
_diffrn_reflns_limit_k_min -12
_diffrn_reflns_limit_l_max 22
_diffrn_reflns_limit_l_min -21
_diffrn_reflns_number 16541
_diffrn_reflns_theta_full 25.10
_diffrn_reflns_theta_max 25.10
_diffrn_reflns_theta_min 2.07
_diffrn_standards_number 0
_exptl_absorpt_coefficient_mu 0.849
_exptl_absorpt_correction_T_max 0.889
_exptl_absorpt_correction_T_min 0.821
_exptl_absorpt_correction_type multi-scan
_exptl_absorpt_process_details '(SADABS; Bruker, 2000)'
_exptl_crystal_colour blue
_exptl_crystal_density_diffrn 1.518
_exptl_crystal_density_method 'not measured'
_exptl_crystal_description prism
_exptl_crystal_F_000 1432
_exptl_crystal_size_max 0.36
_exptl_crystal_size_mid 0.19
_exptl_crystal_size_min 0.14
_refine_diff_density_max 0.440
_refine_diff_density_min -0.202
_refine_ls_abs_structure_details 'Flack (1983), 2540 Friedel pairs'
_refine_ls_abs_structure_Flack 0.000(10)
_refine_ls_extinction_method none
_refine_ls_goodness_of_fit_ref 0.959
_refine_ls_hydrogen_treatment constr
_refine_ls_matrix_type full
_refine_ls_number_parameters 388
_refine_ls_number_reflns 5315
_refine_ls_number_restraints 1
_refine_ls_restrained_S_all 0.959
_refine_ls_R_factor_all 0.0368
_refine_ls_R_factor_gt 0.0339
_refine_ls_shift/su_max 0.001
_refine_ls_shift/su_mean 0.000
_refine_ls_structure_factor_coef Fsqd
_refine_ls_weighting_details 'calc w=1/[\s^2^(Fo^2^)+(0.0792P)^2^+0.0306P] where P=(Fo^2^+2Fc^2^)/3'
_refine_ls_weighting_scheme calc
_refine_ls_wR_factor_gt 0.0966
_refine_ls_wR_factor_ref 0.1002
_reflns_number_gt 4983
_reflns_number_total 5315
_reflns_threshold_expression I>2\s(I)
_cod_data_source_file zs2208.cif
_cod_data_source_block I
_cod_original_sg_symbol_H-M 'P n a 21 '
_cod_database_code 2235338
_cod_database_fobs_code 2235338

loop_
_symmetry_equiv_pos_as_xyz
'x, y, z'
'-x, -y, z+1/2'
'x+1/2, -y+1/2, z'
'-x+1/2, y+1/2, z+1/2'

loop_
_atom_site_type_symbol
_atom_site_label
_atom_site_fract_x
_atom_site_fract_y
_atom_site_fract_z
_atom_site_U_iso_or_equiv
_atom_site_adp_type
_atom_site_calc_flag
_atom_site_refinement_flags
_atom_site_occupancy
_atom_site_symmetry_multiplicity
Ni Ni1 0.20498(2) 1.02094(3) 0.40723(2) 0.02752(11) Uani d . 1 1
S S1 0.73596(6) 1.04204(7) 0.44399(5) 0.03481(19) Uani d . 1 1
S S2 -0.05169(7) 0.72312(8) 0.70323(5) 0.0424(2) Uani d . 1 1
C C1 0.1419(2) 0.8284(3) 0.51959(18) 0.0344(7) Uani d . 1 1
C C2 0.0425(3) 0.8359(3) 0.51285(19) 0.0416(8) Uani d . 1 1
H H2 0.0154 0.8610 0.4704 0.050 Uiso calc R 1 1
C C3 -0.0162(3) 0.8060(3) 0.5690(2) 0.0433(8) Uani d . 1 1
H H3 -0.0829 0.8099 0.5643 0.052 Uiso calc R 1 1
C C4 0.0244(3) 0.7701(3) 0.63258(18) 0.0367(7) Uani d . 1 1
C C5 0.1233(3) 0.7666(4) 0.64016(19) 0.0446(9) Uani d . 1 1
H H5 0.1505 0.7449 0.6832 0.053 Uiso calc R 1 1
C C6 0.1825(3) 0.7957(4) 0.5830(2) 0.0439(9) Uani d . 1 1
H H6 0.2492 0.7930 0.5879 0.053 Uiso calc R 1 1
C C7 0.2621(3) 0.7887(3) 0.4372(2) 0.0383(7) Uani d . 1 1
H H7 0.2700 0.7168 0.4588 0.046 Uiso calc R 1 1
C C8 0.3219(2) 0.8221(3) 0.37556(19) 0.0345(7) Uani d . 1 1
C C9 0.3888(3) 0.7478(4) 0.3452(2) 0.0517(9) Uani d . 1 1
H H9 0.3983 0.6740 0.3637 0.062 Uiso calc R 1 1
C C10 0.4408(3) 0.7847(4) 0.2875(2) 0.0613(12) Uani d . 1 1
H H10 0.4874 0.7369 0.2673 0.074 Uiso calc R 1 1
C C11 0.4233(3) 0.8925(4) 0.2600(2) 0.0554(11) Uani d . 1 1
H H11 0.4573 0.9190 0.2207 0.067 Uiso calc R 1 1
C C12 0.3539(3) 0.9611(3) 0.2919(2) 0.0407(8) Uani d . 1 1
H H12 0.3417 1.0342 0.2730 0.049 Uiso calc R 1 1
C C13 0.4683(2) 1.0089(3) 0.52834(19) 0.0393(8) Uani d . 1 1
H H13 0.4397 0.9777 0.5687 0.047 Uiso calc R 1 1
C C14 0.5673(3) 1.0014(3) 0.5188(2) 0.0399(8) Uani d . 1 1
H H14 0.6053 0.9657 0.5530 0.048 Uiso calc R 1 1
C C15 0.6096(2) 1.0470(3) 0.45836(18) 0.0335(7) Uani d . 1 1
C C16 0.5529(2) 1.0996(3) 0.4065(2) 0.0369(7) Uani d . 1 1
H H16 0.5814 1.1292 0.3657 0.044 Uiso calc R 1 1
C C17 0.4550(2) 1.1077(3) 0.41573(19) 0.0356(7) Uani d . 1 1
H H17 0.4171 1.1426 0.3811 0.043 Uiso calc R 1 1
C C18 0.4121(2) 1.0635(3) 0.47707(18) 0.0316(6) Uani d . 1 1
C C19 0.2719(2) 1.1073(3) 0.54054(19) 0.0383(8) Uani d . 1 1
H H19 0.3101 1.1220 0.5801 0.046 Uiso calc R 1 1
C C20 0.1660(2) 1.1226(3) 0.5437(2) 0.0390(8) Uani d . 1 1
C C21 0.1207(3) 1.1581(6) 0.6040(3) 0.0727(16) Uani d . 1 1
H H21 0.1552 1.1711 0.6455 0.087 Uiso calc R 1 1
C C22 0.0210(3) 1.1745(6) 0.6016(3) 0.0765(16) Uani d . 1 1
H H22 -0.0121 1.1990 0.6418 0.092 Uiso calc R 1 1
C C23 -0.0268(3) 1.1544(4) 0.5405(2) 0.0517(10) Uani d . 1 1
H H23 -0.0932 1.1646 0.5382 0.062 Uiso calc R 1 1
C C24 0.0239(2) 1.1186(3) 0.4818(2) 0.0399(8) Uani d . 1 1
H H24 -0.0093 1.1060 0.4397 0.048 Uiso calc R 1 1
N N1 0.20060(18) 0.8593(2) 0.45990(15) 0.0318(6) Uani d . 1 1
N N2 0.30403(16) 0.9275(2) 0.34813(15) 0.0292(6) Uani d . 1 1
N N3 0.30951(17) 1.0737(2) 0.48275(15) 0.0297(6) Uani d . 1 1
N N4 0.11907(18) 1.1011(2) 0.48314(14) 0.0318(6) Uani d . 1 1
O O1 0.22444(18) 1.1677(2) 0.34556(13) 0.0394(5) Uani d . 1 1
H H1A 0.2096 1.1876 0.3036 0.059 Uiso d R 1 1
H H1 0.2364 1.2285 0.3694 0.059 Uiso d R 1 1
O O2 0.09435(18) 0.9625(2) 0.34255(14) 0.0463(6) Uani d . 1 1
H H2B 0.0449 1.0005 0.3295 0.069 Uiso d R 1 1
H H2A 0.1204 0.9324 0.3061 0.069 Uiso d R 1 1
O O3 0.77809(19) 0.9764(2) 0.50163(16) 0.0438(6) Uani d . 1 1
O O4 0.76778(18) 1.1617(2) 0.44222(19) 0.0562(7) Uani d . 1 1
O O5 0.7506(2) 0.9857(3) 0.37643(17) 0.0624(8) Uani d . 1 1
O O6 0.0109(2) 0.7141(3) 0.76410(16) 0.0728(9) Uani d . 1 1
O O7 -0.1269(2) 0.8077(3) 0.71181(17) 0.0644(8) Uani d . 1 1
O O8 -0.0890(3) 0.6119(3) 0.68130(19) 0.0814(12) Uani d . 1 1
O O1W 0.1482(2) 0.8187(3) 0.23302(17) 0.0613(8) Uani d . 1 1
H H1WA 0.1788 0.7548 0.2339 0.092 Uiso d R 1 1
H H1WB 0.1766 0.8647 0.2047 0.092 Uiso d R 1 1
O O2W 0.2203(3) -0.0066(3) 0.1507(2) 0.0764(10) Uani d . 1 1
H H2WA 0.2499 0.0164 0.1126 0.115 Uiso d R 1 1
H H2WB 0.1642 0.0260 0.1517 0.115 Uiso d R 1 1
O O4W 0.1939(3) 0.5819(3) 0.2341(2) 0.0784(10) Uani d . 1 1
H H4WB 0.1951 0.5164 0.2134 0.118 Uiso d R 1 1
H H4WA 0.2094 0.5718 0.2775 0.118 Uiso d R 1 1
O O3W 0.9288(2) 0.0644(4) 0.3082(2) 0.0940(13) Uani d . 1 1
H H3WB 0.9386 0.1276 0.2860 0.141 Uiso d R 1 1
H H3WA 0.8695 0.0599 0.3187 0.141 Uiso d R 1 1

loop_
_atom_site_aniso_label
_atom_site_aniso_U_11
_atom_site_aniso_U_22
_atom_site_aniso_U_33
_atom_site_aniso_U_12
_atom_site_aniso_U_13
_atom_site_aniso_U_23
Ni1 0.02597(19) 0.0301(2) 0.0265(2) 0.00072(14) 0.00129(17) 0.00007(19)
S1 0.0260(4) 0.0403(4) 0.0381(4) 0.0023(3) -0.0034(4) 0.0044(4)
S2 0.0496(5) 0.0457(5) 0.0319(4) -0.0013(4) 0.0112(4) 0.0058(4)
C1 0.0388(17) 0.0286(16) 0.0359(18) -0.0041(13) 0.0049(14) 0.0026(13)
C2 0.0422(18) 0.053(2) 0.0296(18) -0.0063(16) -0.0020(14) 0.0095(15)
C3 0.0361(17) 0.057(2) 0.0371(19) -0.0087(16) 0.0010(15) 0.0071(16)
C4 0.0438(18) 0.0354(17) 0.0308(17) -0.0037(15) 0.0077(14) 0.0043(13)
C5 0.044(2) 0.056(2) 0.0336(19) 0.0032(17) -0.0003(15) 0.0141(16)
C6 0.0357(17) 0.055(2) 0.041(2) 0.0057(16) 0.0024(15) 0.0056(17)
C7 0.0445(17) 0.0305(16) 0.0398(18) 0.0017(14) 0.0043(15) 0.0059(15)
C8 0.0350(16) 0.0336(18) 0.0348(16) 0.0045(14) 0.0023(14) -0.0009(14)
C9 0.051(2) 0.050(2) 0.054(2) 0.0147(18) 0.0089(18) 0.0039(19)
C10 0.057(2) 0.070(3) 0.057(3) 0.026(2) 0.021(2) 0.000(2)
C11 0.047(2) 0.076(3) 0.043(2) 0.002(2) 0.0176(17) 0.003(2)
C12 0.0419(19) 0.042(2) 0.038(2) -0.0046(15) 0.0028(15) 0.0034(15)
C13 0.0344(19) 0.048(2) 0.0360(19) 0.0017(14) 0.0031(15) 0.0152(15)
C14 0.0326(18) 0.051(2) 0.036(2) 0.0058(15) -0.0025(15) 0.0153(15)
C15 0.0310(16) 0.0329(16) 0.0366(19) -0.0008(13) -0.0035(13) 0.0025(14)
C16 0.0287(14) 0.0475(18) 0.0345(16) -0.0057(12) -0.0021(15) 0.0108(17)
C17 0.0296(14) 0.0442(18) 0.0330(17) -0.0031(12) -0.0049(14) 0.0097(15)
C18 0.0263(14) 0.0344(16) 0.0340(17) -0.0036(13) -0.0017(13) 0.0031(13)
C19 0.0304(16) 0.056(2) 0.0288(18) -0.0049(15) -0.0009(13) -0.0048(15)
C20 0.0333(17) 0.048(2) 0.0353(18) -0.0010(15) -0.0001(14) -0.0068(15)
C21 0.038(2) 0.137(5) 0.043(2) 0.002(2) 0.0019(18) -0.031(3)
C22 0.041(2) 0.130(5) 0.059(3) 0.001(3) 0.014(2) -0.039(3)
C23 0.0325(18) 0.068(3) 0.055(2) 0.0020(16) 0.0051(17) -0.014(2)
C24 0.0313(16) 0.0436(18) 0.045(2) 0.0031(14) -0.0040(15) -0.0055(15)
N1 0.0340(14) 0.0281(13) 0.0332(15) -0.0024(10) 0.0056(10) 0.0037(11)
N2 0.0262(12) 0.0304(15) 0.0309(15) -0.0020(10) 0.0041(10) -0.0031(11)
N3 0.0272(12) 0.0332(14) 0.0287(14) -0.0021(10) -0.0006(11) 0.0004(11)
N4 0.0301(13) 0.0322(14) 0.0331(15) 0.0001(10) 0.0037(11) -0.0023(11)
O1 0.0539(13) 0.0300(12) 0.0342(13) 0.0023(10) -0.0040(11) 0.0049(10)
O2 0.0380(13) 0.0588(16) 0.0421(15) 0.0019(11) -0.0068(11) -0.0094(12)
O3 0.0369(13) 0.0453(15) 0.0491(17) 0.0051(10) -0.0089(11) 0.0065(12)
O4 0.0345(12) 0.0447(15) 0.089(2) -0.0049(11) -0.0096(14) 0.0229(16)
O5 0.0443(17) 0.097(2) 0.0458(17) 0.0119(15) 0.0030(14) -0.0110(17)
O6 0.075(2) 0.107(3) 0.0359(16) -0.002(2) 0.0060(14) 0.0233(17)
O7 0.0660(18) 0.077(2) 0.0499(18) 0.0180(15) 0.0253(15) 0.0135(16)
O8 0.110(3) 0.061(2) 0.073(2) -0.0346(18) 0.047(2) -0.0115(16)
O1W 0.0578(17) 0.0614(18) 0.065(2) -0.0034(14) 0.0028(14) -0.0054(15)
O2W 0.096(3) 0.081(2) 0.052(2) 0.0126(19) 0.0092(17) 0.0085(18)
O4W 0.100(3) 0.062(2) 0.073(2) -0.0125(18) -0.0150(19) 0.0097(18)
O3W 0.0498(19) 0.129(3) 0.103(3) 0.015(2) 0.0142(19) 0.046(3)

loop_
_atom_type_symbol
_atom_type_description
_atom_type_scat_dispersion_real
_atom_type_scat_dispersion_imag
_atom_type_scat_source
C C 0.0033 0.0016 'International Tables Vol C Tables 4.2.6.8 and 6.1.1.4'
H H 0.0000 0.0000 'International Tables Vol C Tables 4.2.6.8 and 6.1.1.4'
N N 0.0061 0.0033 'International Tables Vol C Tables 4.2.6.8 and 6.1.1.4'
O O 0.0106 0.0060 'International Tables Vol C Tables 4.2.6.8 and 6.1.1.4'
S S 0.1246 0.1234 'International Tables Vol C Tables 4.2.6.8 and 6.1.1.4'
Ni Ni 0.3393 1.1124 'International Tables Vol C Tables 4.2.6.8 and 6.1.1.4'

loop_
_geom_angle_atom_site_label_1
_geom_angle_atom_site_label_2
_geom_angle_atom_site_label_3
_geom_angle
N2 Ni1 O1 92.09(10)
N2 Ni1 O2 90.27(10)
O1 Ni1 O2 91.81(10)
N2 Ni1 N4 169.04(11)
O1 Ni1 N4 95.63(10)
O2 Ni1 N4 97.23(11)
N2 Ni1 N1 79.24(11)
O1 Ni1 N1 171.32(10)
O2 Ni1 N1 88.20(10)
N4 Ni1 N1 92.98(11)
N2 Ni1 N3 93.30(10)
O1 Ni1 N3 93.09(10)
O2 Ni1 N3 173.83(11)
N4 Ni1 N3 78.55(10)
N1 Ni1 N3 87.53(11)
O5 S1 O3 111.75(17)
O5 S1 O4 111.4(2)
O3 S1 O4 113.12(18)
O5 S1 C15 106.73(18)
O3 S1 C15 107.49(16)
O4 S1 C15 105.88(15)
O7 S2 O8 112.0(2)
O7 S2 O6 113.3(2)
O8 S2 O6 112.3(2)
O7 S2 C4 107.90(17)
O8 S2 C4 105.55(18)
O6 S2 C4 105.09(17)
C6 C1 C2 120.2(3)
C6 C1 N1 121.3(3)
C2 C1 N1 118.5(3)
C3 C2 C1 120.0(3)
C3 C2 H2 120.0
C1 C2 H2 120.0
C2 C3 C4 119.9(3)
C2 C3 H3 120.1
C4 C3 H3 120.1
C5 C4 C3 120.2(3)
C5 C4 S2 120.1(3)
C3 C4 S2 119.7(3)
C4 C5 C6 119.8(3)
C4 C5 H5 120.1
C6 C5 H5 120.1
C1 C6 C5 119.8(3)
C1 C6 H6 120.1
C5 C6 H6 120.1
N1 C7 C8 118.7(3)
N1 C7 H7 120.7
C8 C7 H7 120.7
N2 C8 C9 121.5(3)
N2 C8 C7 115.8(3)
C9 C8 C7 122.6(3)
C10 C9 C8 119.2(4)
C10 C9 H9 120.4
C8 C9 H9 120.4
C9 C10 C11 119.2(4)
C9 C10 H10 120.4
C11 C10 H10 120.4
C10 C11 C12 118.6(4)
C10 C11 H11 120.7
C12 C11 H11 120.7
N2 C12 C11 123.0(3)
N2 C12 H12 118.5
C11 C12 H12 118.5
C14 C13 C18 119.4(3)
C14 C13 H13 120.3
C18 C13 H13 120.3
C15 C14 C13 120.1(3)
C15 C14 H14 119.9
C13 C14 H14 119.9
C14 C15 C16 120.2(3)
C14 C15 S1 122.1(3)
C16 C15 S1 117.6(3)
C17 C16 C15 119.9(3)
C17 C16 H16 120.0
C15 C16 H16 120.0
C16 C17 C18 120.1(3)
C16 C17 H17 120.0
C18 C17 H17 120.0
C13 C18 C17 120.1(3)
C13 C18 N3 122.8(3)
C17 C18 N3 117.1(3)
N3 C19 C20 118.6(3)
N3 C19 H19 120.7
C20 C19 H19 120.7
N4 C20 C21 123.0(3)
N4 C20 C19 115.2(3)
C21 C20 C19 121.8(3)
C20 C21 C22 118.1(4)
C20 C21 H21 120.9
C22 C21 H21 120.9
C23 C22 C21 119.3(4)
C23 C22 H22 120.3
C21 C22 H22 120.3
C22 C23 C24 119.2(3)
C22 C23 H23 120.4
C24 C23 H23 120.4
N4 C24 C23 122.3(3)
N4 C24 H24 118.8
C23 C24 H24 118.8
C7 N1 C1 119.5(3)
C7 N1 Ni1 113.1(2)
C1 N1 Ni1 127.2(2)
C12 N2 C8 118.5(3)
C12 N2 Ni1 128.7(2)
C8 N2 Ni1 112.7(2)
C19 N3 C18 119.9(3)
C19 N3 Ni1 112.6(2)
C18 N3 Ni1 127.2(2)
C20 N4 C24 118.0(3)
C20 N4 Ni1 113.0(2)
C24 N4 Ni1 128.3(2)
Ni1 O1 H1A 135.5
Ni1 O1 H1 113.7
H1A O1 H1 108.5
Ni1 O2 H2B 126.8
Ni1 O2 H2A 107.1
H2B O2 H2A 108.6
H1WA O1W H1WB 108.8
H2WA O2W H2WB 108.2
H4WB O4W H4WA 108.3
H3WB O3W H3WA 108.7

loop_
_geom_bond_atom_site_label_1
_geom_bond_atom_site_label_2
_geom_bond_distance
Ni1 N2 2.071(3)
Ni1 O1 2.071(2)
Ni1 O2 2.073(3)
Ni1 N4 2.079(3)
Ni1 N1 2.113(3)
Ni1 N3 2.121(3)
S1 O5 1.444(3)
S1 O3 1.448(3)
S1 O4 1.449(3)
S1 C15 1.774(3)
S2 O7 1.437(3)
S2 O8 1.443(3)
S2 O6 1.443(3)
S2 C4 1.784(3)
C1 C6 1.375(5)
C1 C2 1.387(5)
C1 N1 1.434(4)
C2 C3 1.380(5)
C2 H2 0.9300
C3 C4 1.387(5)
C3 H3 0.9300
C4 C5 1.379(5)
C5 C6 1.395(5)
C5 H5 0.9300
C6 H6 0.9300
C7 N1 1.254(4)
C7 C8 1.479(5)
C7 H7 0.9300
C8 N2 1.344(4)
C8 C9 1.386(5)
C9 C10 1.374(6)
C9 H9 0.9300
C10 C11 1.369(6)
C10 H10 0.9300
C11 C12 1.384(6)
C11 H11 0.9300
C12 N2 1.324(4)
C12 H12 0.9300
C13 C14 1.387(5)
C13 C18 1.392(5)
C13 H13 0.9300
C14 C15 1.385(5)
C14 H14 0.9300
C15 C16 1.393(5)
C16 C17 1.371(4)
C16 H16 0.9300
C17 C18 1.397(5)
C17 H17 0.9300
C18 N3 1.431(4)
C19 N3 1.269(5)
C19 C20 1.480(5)
C19 H19 0.9300
C20 N4 1.338(5)
C20 C21 1.362(6)
C21 C22 1.396(6)
C21 H21 0.9300
C22 C23 1.349(6)
C22 H22 0.9300
C23 C24 1.375(5)
C23 H23 0.9300
C24 N4 1.335(4)
C24 H24 0.9300
O1 H1A 0.8499
O1 H1 0.8500
O2 H2B 0.8500
O2 H2A 0.8500
O1W H1WA 0.8506
O1W H1WB 0.8501
O2W H2WA 0.8684
O2W H2WB 0.8637
O4W H4WB 0.8501
O4W H4WA 0.8538
O3W H3WB 0.8511
O3W H3WA 0.8476

loop_
_geom_hbond_atom_site_label_D
_geom_hbond_atom_site_label_H
_geom_hbond_atom_site_label_A
_geom_hbond_site_symmetry_A
_geom_hbond_distance_DH
_geom_hbond_distance_HA
_geom_hbond_distance_DA
_geom_hbond_angle_DHA
O1 H1 O4 3_475 0.85 1.92 2.748(4) 166
O1 H1A O7 2_574 0.85 2.08 2.876(4) 156
O2 H2A O1W . 0.85 1.94 2.752(4) 159
O2 H2B O3W 1_465 0.85 1.82 2.659(4) 171
O1W H1WA O4W . 0.85 2.00 2.804(5) 156
O1W H1WB O2W 1_565 0.85 1.90 2.733(5) 167
O2W H2WA O3 2_664 0.87 2.13 2.833(5) 137
O2W H2WB O7 2_564 0.86 2.29 2.874(5) 125
O3W H3WB O6 2_664 0.85 2.00 2.813(6) 160
O3W H3WA O5 1_545 0.85 2.15 2.930(5) 152
O4W H4WB O8 2_564 0.85 2.17 2.846(5) 136
O4W H4WA O5 3_465 0.85 2.06 2.903(5) 169
